data_4337326
loop_
_publ_author_name
'Sheikh, Javeed Ahmad'
'Adhikary, Amit'
'Jena, Himanshu Sekhar'
'Biswas, Soumava'
'Konar, Sanjit'

_publ_section_title
;
 High Nuclearity (Octa-, Dodeca-, and Pentadecanuclear) Metal (M = Co(II),
 Ni(II)) Phosphonate Cages: Synthesis, Structure, and Magnetic Behavior.
;
_journal_issue 3
_journal_name_full 'Inorganic chemistry'
_journal_page_first 1606
_journal_page_last 1613
_journal_paper_doi 10.1021/ic402673v
_journal_volume 53
_journal_year 2014
_chemical_formula_moiety 'C110 H176 Co12 O58 P4'
_chemical_formula_sum 'C110 H176 Co12 O58 P4'
_chemical_formula_weight 3257.55
_chemical_name_systematic
; 
 ? 
;
_space_group_IT_number 114
_symmetry_cell_setting tetragonal
_symmetry_space_group_name_Hall 'P -4 2n'
_symmetry_space_group_name_H-M 'P -4 21 c'
_atom_sites_solution_hydrogens geom
_atom_sites_solution_primary direct
_atom_sites_solution_secondary difmap
_audit_creation_method SHELXL-97
_cell_angle_alpha 90.00
_cell_angle_beta 90.00
_cell_angle_gamma 90.00
_cell_formula_units_Z 2
_cell_length_a 21.5512(18)
_cell_length_b 21.5512(18)
_cell_length_c 19.1984(19)
_cell_measurement_reflns_used 2562
_cell_measurement_temperature 130(2)
_cell_measurement_theta_max 21.35
_cell_measurement_theta_min 2.10
_cell_volume 8916.8(14)
_computing_cell_refinement 'Bruker SMART'
_computing_data_collection 'Bruker SMART'
_computing_data_reduction 'Bruker SAINT'
_computing_molecular_graphics 'Bruker SHELXTL'
_computing_publication_material 'Bruker SHELXTL'
_computing_structure_refinement 'SHELXL-97 (Sheldrick, 2008)'
_computing_structure_solution 'SHELXS-97 (Sheldrick, 2008)'
_diffrn_ambient_temperature 130(2)
_diffrn_measured_fraction_theta_full 1.00
_diffrn_measured_fraction_theta_max 1.00
_diffrn_measurement_device_type 'Bruker APEX-II CCD'
_diffrn_measurement_method '\f and \w scans'
_diffrn_radiation_monochromator graphite
_diffrn_radiation_source 'fine-focus sealed tube'
_diffrn_radiation_type MoK\a
_diffrn_radiation_wavelength 0.71073
_diffrn_reflns_av_R_equivalents 0.0495
_diffrn_reflns_av_sigmaI/netI 0.0390
_diffrn_reflns_limit_h_max 27
_diffrn_reflns_limit_h_min -27
_diffrn_reflns_limit_k_max 27
_diffrn_reflns_limit_k_min -27
_diffrn_reflns_limit_l_max 24
_diffrn_reflns_limit_l_min -24
_diffrn_reflns_number 79386
_diffrn_reflns_theta_full 27.49
_diffrn_reflns_theta_max 27.49
_diffrn_reflns_theta_min 1.34
_exptl_absorpt_coefficient_mu 1.189
_exptl_absorpt_correction_T_max 0.708
_exptl_absorpt_correction_T_min 0.587
_exptl_absorpt_correction_type multi-scan
_exptl_absorpt_process_details multi-scan
_exptl_crystal_colour Purple
_exptl_crystal_density_diffrn 1.213
_exptl_crystal_density_method 'not measured'
_exptl_crystal_description Block
_exptl_crystal_F_000 3368
_exptl_crystal_size_max 0.48
_exptl_crystal_size_mid 0.38
_exptl_crystal_size_min 0.29
_refine_diff_density_max 1.752
_refine_diff_density_min -0.539
_refine_diff_density_rms 0.176
_refine_ls_abs_structure_details 'Flack H D (1983), Acta Cryst. A39, 876-881'
_refine_ls_abs_structure_Flack -0.019(19)
_refine_ls_extinction_method none
_refine_ls_goodness_of_fit_ref 1.002
_refine_ls_hydrogen_treatment constr
_refine_ls_matrix_type full
_refine_ls_number_parameters 431
_refine_ls_number_reflns 10219
_refine_ls_number_restraints 0
_refine_ls_restrained_S_all 1.002
_refine_ls_R_factor_all 0.0676
_refine_ls_R_factor_gt 0.0566
_refine_ls_shift/su_max 0.035
_refine_ls_shift/su_mean 0.001
_refine_ls_structure_factor_coef Fsqd
_refine_ls_weighting_details 'calc w=1/[\s^2^(Fo^2^)+(0.1341P)^2^+4.4071P] where P=(Fo^2^+2Fc^2^)/3'
_refine_ls_weighting_scheme calc
_refine_ls_wR_factor_gt 0.1690
_refine_ls_wR_factor_ref 0.1796
_reflns_number_gt 9700
_reflns_number_total 10246
_reflns_threshold_expression >2sigma(I)
_cod_data_source_file ic402673v_si_001.cif
_cod_data_source_block complex1
_cod_depositor_comments
;
The following automatic conversions were performed:

'_symmetry_cell_setting' value 'Tetragonal' changed to 'tetragonal'
according to
/usr/data/users/saulius/automatic-downloads/current/ACS/lib/dictionaries/cif_core.dic
dictionary named 'cif_core.dic' version 2.4.2 from 2011-04-26.

Automatic conversion script
Id: cif_fix_values 2281 2013-09-26 08:29:07Z andrius 
;
_cod_original_sg_symbol_H-M 'P -421c'
_cod_database_code 4337326

loop_
_symmetry_equiv_pos_as_xyz
'x, y, z'
'-x, -y, z'
'y, -x, -z'
'-y, x, -z'
'-x+1/2, y+1/2, -z+1/2'
'x+1/2, -y+1/2, -z+1/2'
'-y+1/2, -x+1/2, z+1/2'
'y+1/2, x+1/2, z+1/2'

loop_
_atom_site_label
_atom_site_type_symbol
_atom_site_fract_x
_atom_site_fract_y
_atom_site_fract_z
_atom_site_U_iso_or_equiv
_atom_site_adp_type
_atom_site_occupancy
_atom_site_symmetry_multiplicity
_atom_site_calc_flag
_atom_site_refinement_flags
O18 O 0.5189(10) 0.5571(6) 0.3647(5) 0.212(7) Uani 1 1 d .
H18 H 0.5176 0.5518 0.4069 0.317 Uiso 1 1 calc R
Co1 Co 0.53715(3) 0.33461(3) 0.05425(3) 0.02711(15) Uani 1 1 d .
Co2 Co 0.48514(3) 0.43464(3) 0.18093(3) 0.02623(15) Uani 1 1 d .
Co3 Co 0.39172(3) 0.37233(3) 0.05245(4) 0.02816(16) Uani 1 1 d .
P4 P 0.61827(5) 0.47187(5) 0.09453(6) 0.0243(2) Uani 1 1 d .
O2 O 0.47640(14) 0.39918(15) 0.08320(16) 0.0251(6) Uani 1 1 d .
O7 O 0.56120(14) 0.48639(15) 0.13901(16) 0.0254(6) Uani 1 1 d .
O8 O 0.58781(17) 0.26023(16) 0.02204(19) 0.0355(8) Uani 1 1 d .
O6 O 0.55482(19) 0.30121(18) 0.15285(19) 0.0402(9) Uani 1 1 d .
O3 O 0.36065(19) 0.3508(2) 0.1507(2) 0.0470(10) Uani 1 1 d .
O5 O 0.5421(2) 0.3741(2) 0.2323(2) 0.0493(10) Uani 1 1 d .
O1 O 0.44701(16) 0.28522(16) 0.0505(2) 0.0361(7) Uani 1 1 d .
O9 O 0.30994(16) 0.33071(17) 0.0231(2) 0.0376(8) Uani 1 1 d .
O4 O 0.4108(2) 0.4007(2) 0.2338(2) 0.0584(13) Uani 1 1 d .
O19 O 0.5000 0.5000 0.2639(2) 0.0371(11) Uani 1 2 d S
O21 O 0.60859(14) 0.41276(14) 0.05138(17) 0.0263(6) Uani 1 1 d .
O20 O 0.52790(14) 0.36347(14) -0.05004(17) 0.0271(6) Uani 1 1 d .
C4 C 0.6424(3) 0.2615(2) -0.0006(3) 0.0355(11) Uani 1 1 d .
C55 C 0.7416(2) 0.4398(3) 0.1332(3) 0.0409(12) Uani 1 1 d .
C6 C 0.6786(2) 0.4579(3) 0.1585(3) 0.0359(11) Uani 1 1 d .
H6 H 0.6705 0.4619 0.2059 0.043 Uiso 1 1 calc R
C7 C 0.5582(2) 0.3211(2) 0.2131(3) 0.0355(11) Uani 1 1 d .
C15 C 0.5861(3) 0.2784(3) 0.2686(3) 0.0475(14) Uani 1 1 d .
C19 C 0.3699(3) 0.3651(3) 0.2122(3) 0.0424(13) Uani 1 1 d .
C23 C 0.6786(3) 0.2006(2) -0.0024(3) 0.0391(12) Uani 1 1 d .
C27 C 0.7578(3) 0.3791(3) 0.1235(5) 0.066(2) Uani 1 1 d .
H27 H 0.7278 0.3482 0.1275 0.079 Uiso 1 1 calc R
C31 C 0.7874(3) 0.4837(3) 0.1176(4) 0.0586(18) Uani 1 1 d .
H31 H 0.7772 0.5256 0.1188 0.070 Uiso 1 1 calc R
C35 C 0.8193(3) 0.3628(4) 0.1076(6) 0.081(3) Uani 1 1 d .
H35 H 0.8295 0.3209 0.1054 0.098 Uiso 1 1 calc R
C39 C 0.8639(3) 0.4044(3) 0.0955(4) 0.061(2) Uani 1 1 d .
C43 C 0.6472(3) 0.1580(3) -0.0536(4) 0.0618(19) Uani 1 1 d .
H43A H 0.6701 0.1199 -0.0569 0.093 Uiso 1 1 calc R
H43B H 0.6457 0.1776 -0.0984 0.093 Uiso 1 1 calc R
H43C H 0.6058 0.1493 -0.0380 0.093 Uiso 1 1 calc R
C44 C 0.6778(4) 0.1718(4) 0.0703(4) 0.075(2) Uani 1 1 d .
H44A H 0.6356 0.1658 0.0849 0.113 Uiso 1 1 calc R
H44B H 0.6984 0.1990 0.1024 0.113 Uiso 1 1 calc R
H44C H 0.6988 0.1326 0.0692 0.113 Uiso 1 1 calc R
C47 C 0.3239(3) 0.3359(4) 0.2652(3) 0.062(2) Uani 1 1 d .
C45 C 0.7468(3) 0.2102(3) -0.0252(5) 0.066(2) Uani 1 1 d .
H45A H 0.7667 0.2388 0.0060 0.099 Uiso 1 1 calc R
H45B H 0.7478 0.2266 -0.0717 0.099 Uiso 1 1 calc R
H45C H 0.7683 0.1712 -0.0241 0.099 Uiso 1 1 calc R
C54 C 0.8469(3) 0.4668(3) 0.1005(5) 0.069(2) Uani 1 1 d .
H54 H 0.8763 0.4974 0.0921 0.083 Uiso 1 1 calc R
C51 C 0.5538(5) 0.2857(5) 0.3367(4) 0.101(4) Uani 1 1 d .
H51A H 0.5108 0.2751 0.3314 0.152 Uiso 1 1 calc R
H51B H 0.5573 0.3280 0.3520 0.152 Uiso 1 1 calc R
H51C H 0.5726 0.2588 0.3705 0.152 Uiso 1 1 calc R
C48 C 0.3494(4) 0.3425(6) 0.3392(4) 0.089(3) Uani 1 1 d .
H48A H 0.3222 0.3219 0.3713 0.134 Uiso 1 1 calc R
H48B H 0.3521 0.3857 0.3511 0.134 Uiso 1 1 calc R
H48C H 0.3899 0.3241 0.3416 0.134 Uiso 1 1 calc R
C46 C 0.4313(3) 0.2317(3) 0.0697(4) 0.0526(16) Uani 1 1 d .
C50 C 0.3171(6) 0.2681(5) 0.2496(6) 0.121(5) Uani 1 1 d .
H50A H 0.3574 0.2493 0.2477 0.182 Uiso 1 1 calc R
H50B H 0.2966 0.2630 0.2056 0.182 Uiso 1 1 calc R
H50C H 0.2930 0.2488 0.2856 0.182 Uiso 1 1 calc R
C49 C 0.2628(4) 0.3705(7) 0.2567(6) 0.113(5) Uani 1 1 d .
H49A H 0.2326 0.3535 0.2881 0.169 Uiso 1 1 calc R
H49B H 0.2484 0.3662 0.2097 0.169 Uiso 1 1 calc R
H49C H 0.2689 0.4137 0.2671 0.169 Uiso 1 1 calc R
C52 C 0.5838(8) 0.2108(4) 0.2474(5) 0.139(6) Uani 1 1 d .
H52A H 0.5915 0.1852 0.2874 0.208 Uiso 1 1 calc R
H52B H 0.6148 0.2029 0.2127 0.208 Uiso 1 1 calc R
H52C H 0.5435 0.2014 0.2288 0.208 Uiso 1 1 calc R
C53 C 0.6539(4) 0.2882(7) 0.2694(8) 0.153(8) Uani 1 1 d .
H53A H 0.6628 0.3307 0.2584 0.229 Uiso 1 1 calc R
H53B H 0.6730 0.2617 0.2356 0.229 Uiso 1 1 calc R
H53C H 0.6698 0.2787 0.3149 0.229 Uiso 1 1 calc R
C62 C 0.9385(4) 0.3177(5) 0.0632(7) 0.104(4) Uani 1 1 d .
H62A H 0.9816 0.3065 0.0608 0.156 Uiso 1 1 calc R
H62B H 0.9188 0.3081 0.0196 0.156 Uiso 1 1 calc R
H62C H 0.9188 0.2948 0.0999 0.156 Uiso 1 1 calc R
C61 C 0.9561(4) 0.4178(5) 0.0078(7) 0.106(4) Uani 1 1 d .
H61A H 0.9989 0.4077 0.0001 0.159 Uiso 1 1 calc R
H61B H 0.9517 0.4619 0.0121 0.159 Uiso 1 1 calc R
H61C H 0.9317 0.4033 -0.0308 0.159 Uiso 1 1 calc R
O14 O 0.4804(4) 0.1865(3) 0.0877(6) 0.131(3) Uani 1 1 d .
H14 H 0.5130 0.2051 0.0949 0.196 Uiso 1 1 calc R
O13 O 0.3694(3) 0.2163(4) 0.0746(5) 0.105(2) Uani 1 1 d .
H13 H 0.3566 0.2054 0.0363 0.157 Uiso 1 1 calc R
C59 C 0.5000 0.5000 0.3293(5) 0.089(5) Uani 1 2 d S
C63 C 0.9329(3) 0.3853(5) 0.0774(6) 0.089(3) Uani 1 1 d .
C60 C 0.9702(4) 0.3996(8) 0.1441(8) 0.145(6) Uani 1 1 d .
H60A H 0.9610 0.3690 0.1790 0.218 Uiso 1 1 calc R
H60B H 0.9591 0.4400 0.1612 0.218 Uiso 1 1 calc R
H60C H 1.0138 0.3986 0.1337 0.218 Uiso 1 1 calc R

loop_
_atom_site_aniso_label
_atom_site_aniso_U_11
_atom_site_aniso_U_22
_atom_site_aniso_U_33
_atom_site_aniso_U_23
_atom_site_aniso_U_13
_atom_site_aniso_U_12
O18 0.34(2) 0.190(11) 0.104(7) -0.080(7) -0.040(11) -0.050(13)
Co1 0.0276(3) 0.0246(3) 0.0291(3) 0.0041(2) -0.0008(3) 0.0034(2)
Co2 0.0241(3) 0.0298(3) 0.0248(3) 0.0041(2) 0.0001(2) -0.0021(3)
Co3 0.0241(3) 0.0296(3) 0.0309(3) 0.0037(3) -0.0013(3) -0.0052(2)
P4 0.0190(5) 0.0279(6) 0.0260(5) 0.0016(4) -0.0001(4) -0.0003(4)
O2 0.0232(15) 0.0267(15) 0.0254(14) 0.0027(12) -0.0004(12) 0.0004(12)
O7 0.0211(15) 0.0279(16) 0.0273(15) 0.0015(12) 0.0003(12) -0.0027(14)
O8 0.039(2) 0.0248(17) 0.0423(19) 0.0019(14) -0.0009(16) 0.0070(14)
O6 0.048(2) 0.040(2) 0.0330(18) 0.0125(15) -0.0050(16) 0.0074(17)
O3 0.044(2) 0.057(3) 0.040(2) 0.0075(18) 0.0049(17) -0.0181(19)
O5 0.065(3) 0.049(2) 0.0342(19) 0.0094(17) -0.0072(18) 0.016(2)
O1 0.0366(19) 0.0267(16) 0.0450(19) 0.0067(15) -0.0003(16) -0.0045(14)
O9 0.0314(18) 0.0347(19) 0.047(2) 0.0033(16) -0.0049(15) -0.0103(15)
O4 0.053(3) 0.091(4) 0.0309(19) 0.002(2) 0.0052(18) -0.041(3)
O19 0.043(3) 0.046(3) 0.023(2) 0.000 0.000 -0.004(2)
O21 0.0209(14) 0.0278(15) 0.0302(15) 0.0034(13) 0.0046(13) 0.0031(12)
O20 0.0270(16) 0.0229(15) 0.0316(15) 0.0046(13) -0.0030(13) 0.0007(12)
C4 0.043(3) 0.033(3) 0.031(2) -0.003(2) -0.008(2) 0.009(2)
C55 0.027(2) 0.039(3) 0.057(3) 0.012(2) -0.010(2) -0.001(2)
C6 0.027(2) 0.045(3) 0.035(2) 0.003(2) -0.0091(19) -0.002(2)
C7 0.033(3) 0.039(3) 0.035(3) 0.012(2) 0.002(2) 0.008(2)
C15 0.049(3) 0.060(4) 0.034(3) 0.018(3) 0.001(2) 0.020(3)
C19 0.030(3) 0.067(4) 0.030(3) 0.015(2) 0.003(2) -0.006(3)
C23 0.043(3) 0.030(3) 0.044(3) 0.000(2) -0.005(2) 0.011(2)
C27 0.027(3) 0.046(4) 0.123(7) 0.023(4) 0.004(3) 0.003(3)
C31 0.034(3) 0.043(3) 0.099(5) 0.018(3) 0.000(3) -0.001(3)
C35 0.043(4) 0.048(4) 0.153(9) 0.030(5) 0.025(5) 0.013(3)
C39 0.026(3) 0.057(4) 0.102(5) 0.035(4) 0.000(3) 0.009(3)
C43 0.059(4) 0.037(3) 0.090(5) -0.024(3) -0.020(4) 0.016(3)
C44 0.091(6) 0.074(5) 0.061(4) 0.023(4) 0.001(4) 0.046(4)
C47 0.037(3) 0.108(6) 0.040(3) 0.023(4) 0.000(2) -0.033(4)
C45 0.042(3) 0.047(4) 0.109(6) -0.015(4) -0.002(4) 0.018(3)
C54 0.026(3) 0.048(4) 0.133(7) 0.021(4) 0.004(3) -0.003(3)
C51 0.124(8) 0.116(8) 0.063(5) 0.052(5) 0.043(5) 0.080(7)
C48 0.053(4) 0.173(10) 0.042(4) 0.033(5) -0.002(3) -0.040(5)
C46 0.061(4) 0.032(3) 0.064(4) 0.007(3) 0.004(3) -0.015(3)
C50 0.162(11) 0.103(8) 0.099(7) 0.016(6) 0.047(7) -0.081(8)
C49 0.041(4) 0.204(13) 0.094(6) 0.078(8) 0.025(4) 0.005(6)
C52 0.297(19) 0.061(5) 0.058(5) 0.004(4) -0.049(8) 0.078(8)
C53 0.055(5) 0.217(16) 0.187(14) 0.148(13) -0.034(7) -0.004(7)
C62 0.048(4) 0.086(6) 0.178(11) 0.020(7) 0.021(6) 0.029(4)
C61 0.044(4) 0.106(7) 0.167(10) 0.052(7) 0.034(6) 0.012(4)
O14 0.135(7) 0.055(4) 0.202(9) 0.036(5) -0.062(7) 0.002(4)
O13 0.075(4) 0.075(4) 0.165(7) 0.008(5) 0.002(5) -0.031(3)
C59 0.177(15) 0.063(7) 0.028(4) 0.000 0.000 0.011(8)
C63 0.030(3) 0.094(6) 0.142(9) 0.038(6) 0.006(4) 0.014(4)
C60 0.037(4) 0.218(16) 0.182(13) 0.058(12) -0.025(6) 0.020(7)

loop_
_atom_type_symbol
_atom_type_description
_atom_type_scat_dispersion_real
_atom_type_scat_dispersion_imag
_atom_type_scat_source
C C 0.0033 0.0016 'International Tables Vol C Tables 4.2.6.8 and 6.1.1.4'
H H 0.0000 0.0000 'International Tables Vol C Tables 4.2.6.8 and 6.1.1.4'
N N 0.0061 0.0033 'International Tables Vol C Tables 4.2.6.8 and 6.1.1.4'
O O 0.0106 0.0060 'International Tables Vol C Tables 4.2.6.8 and 6.1.1.4'
P P 0.1023 0.0942 'International Tables Vol C Tables 4.2.6.8 and 6.1.1.4'
Co Co 0.3494 0.9721 'International Tables Vol C Tables 4.2.6.8 and 6.1.1.4'

loop_
_geom_angle_atom_site_label_1
_geom_angle_atom_site_label_2
_geom_angle_atom_site_label_3
_geom_angle
_geom_angle_site_symmetry_1
_geom_angle_site_symmetry_3
O2 Co1 O8 171.28(14) . .
O2 Co1 O6 96.28(14) . .
O8 Co1 O6 84.54(15) . .
O2 Co1 O20 89.81(12) . .
O8 Co1 O20 89.69(13) . .
O6 Co1 O20 173.70(14) . .
O2 Co1 O1 76.60(13) . .
O8 Co1 O1 94.71(14) . .
O6 Co1 O1 91.39(15) . .
O20 Co1 O1 91.60(13) . .
O2 Co1 O21 86.24(12) . .
O8 Co1 O21 102.23(13) . .
O6 Co1 O21 98.93(14) . .
O20 Co1 O21 79.80(12) . .
O1 Co1 O21 160.87(12) . .
O2 Co2 O4 104.61(15) . .
O2 Co2 O5 105.09(15) . .
O4 Co2 O5 90.2(2) . .
O2 Co2 O7 84.74(12) . 2_665
O4 Co2 O7 96.11(18) . 2_665
O5 Co2 O7 166.66(16) . 2_665
O2 Co2 O7 85.41(12) . .
O4 Co2 O7 168.28(17) . .
O5 Co2 O7 93.11(16) . .
O7 Co2 O7 78.51(14) 2_665 .
O2 Co2 O19 160.56(12) . .
O4 Co2 O19 89.03(14) . .
O5 Co2 O19 88.36(14) . .
O7 Co2 O19 80.01(11) 2_665 .
O7 Co2 O19 79.82(11) . .
O2 Co2 Co2 112.75(9) . 2_665
O4 Co2 Co2 121.71(16) . 2_665
O5 Co2 Co2 119.30(14) . 2_665
O7 Co2 Co2 47.56(8) 2_665 2_665
O7 Co2 Co2 47.31(9) . 2_665
O19 Co2 Co2 47.81(8) . 2_665
O2 Co3 O9 170.93(14) . .
O2 Co3 O3 95.25(15) . .
O9 Co3 O3 82.76(16) . .
O2 Co3 O21 91.52(12) . 3_565
O9 Co3 O21 90.58(14) . 3_565
O3 Co3 O21 173.22(15) . 3_565
O2 Co3 O1 76.16(13) . .
O9 Co3 O1 94.95(14) . .
O3 Co3 O1 89.97(16) . .
O21 Co3 O1 91.93(13) 3_565 .
O2 Co3 O20 88.64(12) . 3_565
O9 Co3 O20 100.40(13) . 3_565
O3 Co3 O20 98.49(16) . 3_565
O21 Co3 O20 81.36(12) 3_565 3_565
O1 Co3 O20 163.27(12) . 3_565
O7 P4 O20 110.91(19) . 4_655
O7 P4 O21 111.23(17) . .
O20 P4 O21 112.88(18) 4_655 .
O7 P4 C6 103.4(2) . .
O20 P4 C6 109.0(2) 4_655 .
O21 P4 C6 109.0(2) . .
Co1 O2 Co3 108.36(15) . .
Co1 O2 Co2 117.34(15) . .
Co3 O2 Co2 117.68(15) . .
P4 O7 Co2 138.68(19) . 2_665
P4 O7 Co2 136.0(2) . .
Co2 O7 Co2 85.14(11) 2_665 .
C4 O8 Co1 126.2(3) . .
C7 O6 Co1 138.6(3) . .
C19 O3 Co3 140.2(4) . .
C7 O5 Co2 127.5(4) . .
C46 O1 Co1 131.9(4) . .
C46 O1 Co3 128.7(4) . .
Co1 O1 Co3 93.65(13) . .
C4 O9 Co3 126.8(3) 3_565 .
C19 O4 Co2 128.1(4) . .
C59 O19 Co2 137.81(8) . 2_665
C59 O19 Co2 137.81(8) . .
Co2 O19 Co2 84.37(17) 2_665 .
P4 O21 Co3 132.08(18) . 4_655
P4 O21 Co1 133.75(18) . .
Co3 O21 Co1 89.74(12) 4_655 .
P4 O20 Co1 132.93(19) 3_565 .
P4 O20 Co3 132.64(18) 3_565 4_655
Co1 O20 Co3 90.52(12) . 4_655
O8 C4 O9 124.3(5) . 4_655
O8 C4 C23 117.9(5) . .
O9 C4 C23 117.8(5) 4_655 .
C27 C55 C31 116.0(6) . .
C27 C55 C6 121.8(5) . .
C31 C55 C6 122.3(5) . .
C55 C6 P4 118.3(4) . .
O6 C7 O5 125.2(5) . .
O6 C7 C15 117.9(5) . .
O5 C7 C15 117.0(5) . .
C51 C15 C53 116.0(9) . .
C51 C15 C7 111.3(5) . .
C53 C15 C7 108.1(6) . .
C51 C15 C52 108.8(8) . .
C53 C15 C52 100.0(10) . .
C7 C15 C52 112.2(6) . .
O4 C19 O3 125.9(5) . .
O4 C19 C47 119.1(5) . .
O3 C19 C47 115.0(5) . .
C43 C23 C44 110.1(6) . .
C43 C23 C4 108.0(5) . .
C44 C23 C4 108.9(5) . .
C43 C23 C45 108.9(6) . .
C44 C23 C45 108.9(6) . .
C4 C23 C45 112.1(5) . .
C55 C27 C35 120.6(6) . .
C54 C31 C55 122.0(6) . .
C39 C35 C27 123.3(7) . .
C35 C39 C54 116.5(6) . .
C35 C39 C63 122.7(7) . .
C54 C39 C63 120.8(6) . .
C50 C47 C48 108.1(8) . .
C50 C47 C49 111.9(9) . .
C48 C47 C49 111.4(8) . .
C50 C47 C19 109.0(7) . .
C48 C47 C19 110.0(5) . .
C49 C47 C19 106.5(6) . .
C31 C54 C39 121.2(6) . .
O1 C46 O13 120.1(7) . .
O1 C46 O14 118.6(6) . .
O13 C46 O14 121.3(6) . .
O19 C59 O18 117.7(6) . 2_665
O19 C59 O18 117.7(6) . .
O18 C59 O18 124.7(12) 2_665 .
C62 C63 C60 107.7(9) . .
C62 C63 C39 111.9(7) . .
C60 C63 C39 104.9(9) . .
C62 C63 C61 104.5(10) . .
C60 C63 C61 116.5(9) . .
C39 C63 C61 111.5(7) . .

loop_
_geom_bond_atom_site_label_1
_geom_bond_atom_site_label_2
_geom_bond_distance
_geom_bond_site_symmetry_2
O18 C59 1.463(10) .
Co1 O2 1.990(3) .
Co1 O8 2.036(4) .
Co1 O6 2.061(3) .
Co1 O20 2.106(3) .
Co1 O1 2.216(3) .
Co1 O21 2.283(3) .
Co2 O2 2.035(3) .
Co2 O4 2.032(4) .
Co2 O5 2.045(4) .
Co2 O7 2.131(3) 2_665
Co2 O7 2.140(3) .
Co2 O19 2.151(3) .
Co2 Co2 2.8890(13) 2_665
Co3 O2 2.003(3) .
Co3 O9 2.056(4) .
Co3 O3 2.055(4) .
Co3 O21 2.085(3) 3_565
Co3 O1 2.224(4) .
Co3 O20 2.235(3) 3_565
P4 O7 1.530(3) .
P4 O20 1.531(3) 4_655
P4 O21 1.534(3) .
P4 C6 1.813(5) .
O7 Co2 2.131(3) 2_665
O8 C4 1.255(7) .
O6 C7 1.236(7) .
O3 C19 1.236(7) .
O5 C7 1.249(7) .
O1 C46 1.258(7) .
O9 C4 1.269(7) 3_565
O4 C19 1.241(7) .
O19 C59 1.254(10) .
O19 Co2 2.151(3) 2_665
O21 Co3 2.085(3) 4_655
O20 P4 1.531(3) 3_565
O20 Co3 2.235(3) 4_655
C4 O9 1.269(7) 4_655
C4 C23 1.528(7) .
C55 C27 1.367(9) .
C55 C31 1.401(8) .
C55 C6 1.495(8) .
C7 C15 1.530(7) .
C15 C51 1.489(9) .
C15 C53 1.475(11) .
C15 C52 1.514(11) .
C19 C47 1.552(7) .
C23 C43 1.506(8) .
C23 C44 1.526(9) .
C23 C45 1.548(9) .
C27 C35 1.404(9) .
C31 C54 1.371(9) .
C35 C39 1.335(10) .
C39 C54 1.397(10) .
C39 C63 1.581(9) .
C47 C50 1.499(14) .
C47 C48 1.529(10) .
C47 C49 1.522(12) .
C46 O13 1.376(9) .
C46 O14 1.479(10) .
C62 C63 1.488(15) .
C61 C63 1.588(14) .
C59 O18 1.463(10) 2_665
C63 C60 1.545(18) .
